data_4027981
loop_
_publ_author_name
'Roman A. Valiulin'
'Teresa M. Arisco'
'Andrei G. Kutateladze'

_publ_contact_author_address
;Department of Chemistry and Biochemistry
University of Denver
FW Olin Hall, 202
2190 E. Iliff Ave
Denver, CO 80208
;
_publ_contact_author_email akutatel.edu
_publ_contact_author_fax 303-871-2254
_publ_contact_author_name 'Andrei Kutateladze'
_publ_contact_author_phone 303-871-2995
_publ_section_title
;
 Photoinduced Intramolecular Cyclopentanation vs Photoprotolytic
 Oxametathesis in Polycyclic Alkenes Outfitted with Conformationally
 Constrained Aroylmethyl Chromophores
;
_journal_name_full 'Journal of Organic Chemistry'
_journal_page_first 2012
_journal_page_last 2025
_journal_paper_doi 10.1021/jo301909j
_journal_volume 78
_journal_year 2013
_chemical_formula_moiety 'C21 H22 O5'
_chemical_formula_sum 'C21 H22 O5'
_chemical_formula_weight 354.39
_chemical_name_common none
_chemical_name_systematic
;
dimethyl spiro[endo-5-phenacylbicyclo[2.2.1]hept-2-ene-
exo-5,endo-6-dicarboxylate-7,1'-cyclopropane]
;
_space_group_IT_number 14
_symmetry_cell_setting monoclinic
_symmetry_space_group_name_Hall '-P 2ybc'
_symmetry_space_group_name_H-M 'P 1 21/c 1'
_atom_sites_solution_hydrogens geom
_atom_sites_solution_primary direct
_atom_sites_solution_secondary difmap
_audit_creation_method SHELXL-97
_cell_angle_alpha 90.00
_cell_angle_beta 91.4740(10)
_cell_angle_gamma 90.00
_cell_formula_units_Z 4
_cell_length_a 17.9308(4)
_cell_length_b 8.6679(2)
_cell_length_c 12.1880(2)
_cell_measurement_reflns_used 9863
_cell_measurement_temperature 103(2)
_cell_measurement_theta_max 27.46
_cell_measurement_theta_min 2.27
_cell_volume 1893.66(7)
_computing_cell_refinement 'Bruker SAINT'
_computing_data_collection 'Bruker APEX2'
_computing_data_reduction 'Bruker SAINT'
_computing_molecular_graphics 'Bruker SHELXTL'
_computing_publication_material 'Bruker SHELXTL'
_computing_structure_refinement 'SHELXL-97 (Sheldrick, 2008)'
_computing_structure_solution 'SHELXS-97 (Sheldrick, 2008)'
_diffrn_ambient_temperature 103(2)
_diffrn_detector_area_resol_mean 8.33
_diffrn_measured_fraction_theta_full 1.000
_diffrn_measured_fraction_theta_max 1.000
_diffrn_measurement_device_type 'Bruker D8 APEX II Diffractometer'
_diffrn_measurement_method '\f and \w scans'
_diffrn_radiation_monochromator graphite
_diffrn_radiation_source 'fine-focus sealed tube'
_diffrn_radiation_type MoK\a
_diffrn_radiation_wavelength 0.71073
_diffrn_reflns_av_R_equivalents 0.0280
_diffrn_reflns_av_sigmaI/netI 0.0086
_diffrn_reflns_limit_h_max 23
_diffrn_reflns_limit_h_min -23
_diffrn_reflns_limit_k_max 11
_diffrn_reflns_limit_k_min -11
_diffrn_reflns_limit_l_max 16
_diffrn_reflns_limit_l_min -16
_diffrn_reflns_number 94771
_diffrn_reflns_theta_full 27.88
_diffrn_reflns_theta_max 27.88
_diffrn_reflns_theta_min 1.14
_exptl_absorpt_coefficient_mu 0.088
_exptl_absorpt_correction_T_max 0.9890
_exptl_absorpt_correction_T_min 0.9500
_exptl_absorpt_correction_type multi-scan
_exptl_crystal_colour colourless
_exptl_crystal_density_diffrn 1.243
_exptl_crystal_description prism
_exptl_crystal_F_000 752
_exptl_crystal_size_max 0.59
_exptl_crystal_size_mid 0.44
_exptl_crystal_size_min 0.13
_refine_diff_density_max 0.244
_refine_diff_density_min -0.214
_refine_diff_density_rms 0.033
_refine_ls_extinction_method none
_refine_ls_goodness_of_fit_ref 1.007
_refine_ls_matrix_type full
_refine_ls_number_parameters 237
_refine_ls_number_reflns 4519
_refine_ls_number_restraints 0
_refine_ls_restrained_S_all 1.007
_refine_ls_R_factor_all 0.0575
_refine_ls_R_factor_gt 0.0456
_refine_ls_shift/su_max 0.003
_refine_ls_shift/su_mean 0.000
_refine_ls_structure_factor_coef Fsqd
_refine_ls_weighting_details 'calc w=1/[\s^2^(Fo^2^)+(0.0776P)^2^+0.4800P] where P=(Fo^2^+2Fc^2^)/3'
_refine_ls_weighting_scheme calc
_refine_ls_wR_factor_gt 0.1321
_refine_ls_wR_factor_ref 0.1484
_reflns_number_gt 3597
_reflns_number_total 4519
_reflns_threshold_expression >2sigma(I)
_cod_data_source_file jo301909j_si_001_02.cif
_cod_data_source_block 7c_rav28690_try3
_cod_database_code 4027981

loop_
_symmetry_equiv_pos_as_xyz
'x, y, z'
'-x, y+1/2, -z+1/2'
'-x, -y, -z'
'x, -y-1/2, z-1/2'

loop_
_atom_site_label
_atom_site_type_symbol
_atom_site_fract_x
_atom_site_fract_y
_atom_site_fract_z
_atom_site_U_iso_or_equiv
_atom_site_adp_type
_atom_site_occupancy
_atom_site_symmetry_multiplicity
_atom_site_calc_flag
_atom_site_refinement_flags
O1 O 0.32199(8) -0.06864(13) 0.89177(9) 0.0678(3) Uani 1 1 d .
O2 O 0.30121(9) -0.15300(13) 0.72173(10) 0.0770(4) Uani 1 1 d .
O3 O 0.15261(7) 0.06434(17) 0.77177(10) 0.0715(4) Uani 1 1 d .
O4 O 0.24493(7) 0.38337(13) 0.80911(9) 0.0610(3) Uani 1 1 d .
O5 O 0.18769(7) 0.39773(13) 0.64567(10) 0.0642(3) Uani 1 1 d .
C1 C 0.31404(19) -0.2246(2) 0.93109(19) 0.1071(9) Uani 1 1 d .
H1A H 0.2646 -0.2640 0.9094 0.161 Uiso 1 1 calc R
H1B H 0.3196 -0.2259 1.0113 0.161 Uiso 1 1 calc R
H1C H 0.3525 -0.2899 0.8993 0.161 Uiso 1 1 calc R
C2 C 0.31366(8) -0.04851(15) 0.78363(11) 0.0473(3) Uani 1 1 d .
C3 C 0.32712(7) 0.11776(14) 0.75491(10) 0.0405(3) Uani 1 1 d .
H3 H 0.3244 0.1797 0.8239 0.049 Uiso 1 1 calc R
C4 C 0.27402(7) 0.19437(14) 0.66679(9) 0.0381(3) Uani 1 1 d .
C5 C 0.21728(7) 0.09150(16) 0.60589(10) 0.0444(3) Uani 1 1 d .
H5A H 0.1951 0.1507 0.5437 0.053 Uiso 1 1 calc R
H5B H 0.2440 0.0023 0.5748 0.053 Uiso 1 1 calc R
C6 C 0.15538(8) 0.03199(16) 0.67468(12) 0.0486(3) Uani 1 1 d .
C7 C 0.09733(8) -0.06847(17) 0.62166(14) 0.0572(4) Uani 1 1 d .
C8 C 0.03707(10) -0.1144(2) 0.6822(2) 0.0819(6) Uani 1 1 d .
H8 H 0.0327 -0.0802 0.7558 0.098 Uiso 1 1 calc R
C9 C -0.01686(13) -0.2102(3) 0.6358(4) 0.1165(11) Uani 1 1 d .
H9 H -0.0575 -0.2429 0.6785 0.140 Uiso 1 1 calc R
C10 C -0.01246(18) -0.2575(3) 0.5314(4) 0.1296(14) Uani 1 1 d .
H10 H -0.0494 -0.3243 0.5005 0.156 Uiso 1 1 calc R
C11 C 0.04511(19) -0.2090(3) 0.4706(3) 0.1174(11) Uani 1 1 d .
H11 H 0.0473 -0.2403 0.3961 0.141 Uiso 1 1 calc R
C12 C 0.10100(13) -0.1148(2) 0.51420(17) 0.0783(5) Uani 1 1 d .
H12 H 0.1412 -0.0828 0.4703 0.094 Uiso 1 1 calc R
C13 C 0.23474(7) 0.33269(15) 0.71869(11) 0.0440(3) Uani 1 1 d .
C14 C 0.15288(13) 0.5396(2) 0.6807(2) 0.0873(6) Uani 1 1 d .
H14A H 0.1245 0.5201 0.7470 0.131 Uiso 1 1 calc R
H14B H 0.1191 0.5776 0.6223 0.131 Uiso 1 1 calc R
H14C H 0.1915 0.6171 0.6967 0.131 Uiso 1 1 calc R
C15 C 0.33177(8) 0.25980(17) 0.58218(10) 0.0474(3) Uani 1 1 d .
H15 H 0.3129 0.3431 0.5319 0.057 Uiso 1 1 calc R
C16 C 0.36530(9) 0.1201(2) 0.52751(12) 0.0579(4) Uani 1 1 d .
H16 H 0.3561 0.0877 0.4539 0.069 Uiso 1 1 calc R
C17 C 0.40961(9) 0.0515(2) 0.60042(14) 0.0618(4) Uani 1 1 d .
H17 H 0.4383 -0.0389 0.5887 0.074 Uiso 1 1 calc R
C18 C 0.40660(8) 0.14278(18) 0.70628(12) 0.0515(3) Uani 1 1 d .
H18 H 0.4499 0.1291 0.7588 0.062 Uiso 1 1 calc R
C19 C 0.39615(8) 0.30321(18) 0.65902(12) 0.0510(3) Uani 1 1 d .
C20 C 0.40681(10) 0.4523(2) 0.71899(14) 0.0653(4) Uani 1 1 d .
H20A H 0.4268 0.4481 0.7954 0.078 Uiso 1 1 calc R
H20B H 0.3704 0.5360 0.7039 0.078 Uiso 1 1 calc R
C21 C 0.45828(11) 0.4071(3) 0.62819(17) 0.0777(5) Uani 1 1 d .
H21A H 0.4534 0.4633 0.5576 0.093 Uiso 1 1 calc R
H21B H 0.5098 0.3755 0.6491 0.093 Uiso 1 1 calc R

loop_
_atom_site_aniso_label
_atom_site_aniso_U_11
_atom_site_aniso_U_22
_atom_site_aniso_U_33
_atom_site_aniso_U_23
_atom_site_aniso_U_13
_atom_site_aniso_U_12
O1 0.1129(10) 0.0455(6) 0.0449(5) 0.0118(4) -0.0013(6) -0.0034(6)
O2 0.1304(12) 0.0394(6) 0.0605(7) -0.0031(5) -0.0098(7) 0.0015(6)
O3 0.0699(7) 0.0850(9) 0.0606(7) -0.0125(6) 0.0193(5) -0.0128(6)
O4 0.0740(7) 0.0545(6) 0.0542(6) -0.0134(5) -0.0032(5) 0.0160(5)
O5 0.0710(7) 0.0517(6) 0.0689(7) -0.0002(5) -0.0148(5) 0.0208(5)
C1 0.187(3) 0.0570(11) 0.0768(13) 0.0305(10) 0.0007(15) -0.0128(14)
C2 0.0596(8) 0.0382(6) 0.0440(7) 0.0035(5) -0.0006(6) 0.0072(6)
C3 0.0497(7) 0.0369(6) 0.0349(6) 0.0014(5) -0.0002(5) 0.0040(5)
C4 0.0428(6) 0.0373(6) 0.0343(5) 0.0032(5) 0.0016(4) 0.0015(5)
C5 0.0483(7) 0.0444(7) 0.0405(6) -0.0016(5) -0.0012(5) 0.0004(5)
C6 0.0473(7) 0.0438(7) 0.0545(8) 0.0007(6) 0.0016(6) 0.0031(5)
C7 0.0513(8) 0.0427(7) 0.0769(10) 0.0113(7) -0.0123(7) 0.0003(6)
C8 0.0565(10) 0.0622(10) 0.1268(17) 0.0243(11) -0.0002(10) -0.0078(8)
C9 0.0596(12) 0.0725(14) 0.216(4) 0.0439(19) -0.0269(17) -0.0192(10)
C10 0.104(2) 0.0685(14) 0.211(4) 0.0264(19) -0.088(2) -0.0288(14)
C11 0.137(2) 0.0841(16) 0.127(2) -0.0005(15) -0.0736(19) -0.0249(16)
C12 0.0895(13) 0.0654(11) 0.0785(12) 0.0000(9) -0.0296(10) -0.0119(10)
C13 0.0455(6) 0.0374(6) 0.0490(7) 0.0036(5) 0.0009(5) 0.0020(5)
C14 0.0896(14) 0.0568(10) 0.1144(17) -0.0038(10) -0.0183(12) 0.0331(10)
C15 0.0542(7) 0.0518(7) 0.0365(6) 0.0072(5) 0.0060(5) -0.0038(6)
C16 0.0594(8) 0.0718(10) 0.0432(7) -0.0080(7) 0.0141(6) -0.0045(7)
C17 0.0516(8) 0.0677(10) 0.0668(9) -0.0121(8) 0.0138(7) 0.0083(7)
C18 0.0429(7) 0.0579(8) 0.0535(8) -0.0010(6) -0.0030(6) 0.0042(6)
C19 0.0490(7) 0.0580(8) 0.0464(7) 0.0012(6) 0.0083(5) -0.0095(6)
C20 0.0712(10) 0.0614(9) 0.0637(9) -0.0046(8) 0.0119(8) -0.0227(8)
C21 0.0697(11) 0.0887(13) 0.0758(11) -0.0050(10) 0.0215(9) -0.0300(10)

loop_
_atom_type_symbol
_atom_type_description
_atom_type_scat_dispersion_real
_atom_type_scat_dispersion_imag
_atom_type_scat_source
C C 0.0033 0.0016 'International Tables Vol C Tables 4.2.6.8 and 6.1.1.4'
H H 0.0000 0.0000 'International Tables Vol C Tables 4.2.6.8 and 6.1.1.4'
O O 0.0106 0.0060 'International Tables Vol C Tables 4.2.6.8 and 6.1.1.4'

loop_
_geom_angle_atom_site_label_1
_geom_angle_atom_site_label_2
_geom_angle_atom_site_label_3
_geom_angle
C2 O1 C1 116.18(14)
C13 O5 C14 115.55(14)
O1 C1 H1A 109.5
O1 C1 H1B 109.5
H1A C1 H1B 109.5
O1 C1 H1C 109.5
H1A C1 H1C 109.5
H1B C1 H1C 109.5
O2 C2 O1 122.58(13)
O2 C2 C3 127.39(12)
O1 C2 C3 109.92(11)
C2 C3 C4 117.90(11)
C2 C3 C18 111.86(11)
C4 C3 C18 102.95(10)
C2 C3 H3 107.9
C4 C3 H3 107.9
C18 C3 H3 107.9
C5 C4 C13 110.40(10)
C5 C4 C3 118.09(10)
C13 C4 C3 109.03(10)
C5 C4 C15 109.28(10)
C13 C4 C15 107.63(10)
C3 C4 C15 101.67(10)
C6 C5 C4 114.93(11)
C6 C5 H5A 108.5
C4 C5 H5A 108.5
C6 C5 H5B 108.5
C4 C5 H5B 108.5
H5A C5 H5B 107.5
O3 C6 C7 120.64(14)
O3 C6 C5 120.88(13)
C7 C6 C5 118.48(13)
C12 C7 C8 118.83(18)
C12 C7 C6 122.27(16)
C8 C7 C6 118.89(17)
C7 C8 C9 120.1(3)
C7 C8 H8 119.9
C9 C8 H8 119.9
C10 C9 C8 120.9(3)
C10 C9 H9 119.6
C8 C9 H9 119.6
C9 C10 C11 119.3(2)
C9 C10 H10 120.4
C11 C10 H10 120.4
C10 C11 C12 121.8(3)
C10 C11 H11 119.1
C12 C11 H11 119.1
C7 C12 C11 119.0(2)
C7 C12 H12 120.5
C11 C12 H12 120.5
O4 C13 O5 122.55(12)
O4 C13 C4 127.28(12)
O5 C13 C4 110.11(11)
O5 C14 H14A 109.5
O5 C14 H14B 109.5
H14A C14 H14B 109.5
O5 C14 H14C 109.5
H14A C14 H14C 109.5
H14B C14 H14C 109.5
C16 C15 C19 99.54(12)
C16 C15 C4 105.88(11)
C19 C15 C4 100.77(10)
C16 C15 H15 116.1
C19 C15 H15 116.1
C4 C15 H15 116.1
C17 C16 C15 107.64(13)
C17 C16 H16 126.2
C15 C16 H16 126.2
C16 C17 C18 107.74(14)
C16 C17 H17 126.1
C18 C17 H17 126.1
C19 C18 C17 99.32(12)
C19 C18 C3 99.52(11)
C17 C18 C3 107.54(12)
C19 C18 H18 116.0
C17 C18 H18 116.0
C3 C18 H18 116.0
C21 C19 C20 60.86(12)
C21 C19 C18 124.42(16)
C20 C19 C18 126.50(13)
C21 C19 C15 123.90(14)
C20 C19 C15 127.07(15)
C18 C19 C15 95.27(11)
C19 C20 C21 59.36(11)
C19 C20 H20A 117.8
C21 C20 H20A 117.8
C19 C20 H20B 117.8
C21 C20 H20B 117.8
H20A C20 H20B 115.0
C19 C21 C20 59.78(11)
C19 C21 H21A 117.8
C20 C21 H21A 117.8
C19 C21 H21B 117.8
C20 C21 H21B 117.8
H21A C21 H21B 114.9

loop_
_geom_bond_atom_site_label_1
_geom_bond_atom_site_label_2
_geom_bond_distance
O1 C2 1.3341(17)
O1 C1 1.443(2)
O2 C2 1.1961(17)
O3 C6 1.2183(18)
O4 C13 1.1960(17)
O5 C13 1.3353(16)
O5 C14 1.449(2)
C1 H1A 0.9800
C1 H1B 0.9800
C1 H1C 0.9800
C2 C3 1.5041(18)
C3 C4 1.5648(16)
C3 C18 1.5725(19)
C3 H3 1.0000
C4 C5 1.5304(18)
C4 C13 1.5351(18)
C4 C15 1.5849(17)
C5 C6 1.4996(19)
C5 H5A 0.9900
C5 H5B 0.9900
C6 C7 1.492(2)
C7 C12 1.373(3)
C7 C8 1.383(3)
C8 C9 1.385(4)
C8 H8 0.9500
C9 C10 1.341(5)
C9 H9 0.9500
C10 C11 1.353(5)
C10 H10 0.9500
C11 C12 1.388(3)
C11 H11 0.9500
C12 H12 0.9500
C14 H14A 0.9800
C14 H14B 0.9800
C14 H14C 0.9800
C15 C16 1.514(2)
C15 C19 1.515(2)
C15 H15 1.0000
C16 C17 1.318(2)
C16 H16 0.9500
C17 C18 1.515(2)
C17 H17 0.9500
C18 C19 1.515(2)
C18 H18 1.0000
C19 C21 1.488(2)
C19 C20 1.495(2)
C20 C21 1.511(2)
C20 H20A 0.9900
C20 H20B 0.9900
C21 H21A 0.9900
C21 H21B 0.9900
